data_4321166
loop_
_publ_author_name
'Kent D. Redwine'
'William L. Wilson'
'Donald G. Moses'
'Vincent J. Catalano'
'John H. Nelson'

_publ_section_title
;
 Cooperative Diastereoselectivity of Palladium- and Platinum-Promoted
 Intramolecular [4+2] Diels-Alder Cycloaddition Reactions of
 3,4-Dimethyl-1-phenylphosphole
;
_journal_name_full 'Inorganic Chemistry'
_journal_page_first 3392
_journal_page_last 3402
_journal_paper_doi 10.1021/ic990885j
_journal_volume 39
_journal_year 2000
_chemical_formula_sum 'C61 H70 B2 F8 O3 P4 Pd'
_chemical_formula_weight 1255.07
_chemical_name_common 4a
_chemical_name_systematic
;
 ?
;
_space_group_IT_number 15
_symmetry_cell_setting monoclinic
_symmetry_space_group_name_Hall '-C 2yc'
_symmetry_space_group_name_H-M 'C 1 2/c 1'
_atom_sites_solution_hydrogens geom
_atom_sites_solution_primary direct
_atom_sites_solution_secondary difmap
_audit_creation_method SHELXL
_cell_angle_alpha 90.00
_cell_angle_beta 95.341(7)
_cell_angle_gamma 90.00
_cell_formula_units_Z 4
_cell_length_a 12.0801(9)
_cell_length_b 26.660(2)
_cell_length_c 19.2852(12)
_cell_measurement_reflns_used 28
_cell_measurement_temperature 298(2)
_cell_measurement_theta_max 12.49
_cell_measurement_theta_min 5.34
_cell_volume 6183.9(8)
_computing_cell_refinement 'Siemens XSCANS'
_computing_data_collection 'Siemens XSCANS'
_computing_data_reduction 'Siemens SHELXTL'
_computing_molecular_graphics 'Siemens SHELXTL'
_computing_publication_material 'Siemens SHELXTL'
_computing_structure_refinement 'SHELXL-93 (Sheldrick, 1993)'
_computing_structure_solution 'SHELXS-86 (Sheldrick, 1990)'
_diffrn_ambient_temperature 298(2)
_diffrn_measurement_device 'Siemens P4'
_diffrn_measurement_method '\w scans'
_diffrn_radiation_monochromator graphite
_diffrn_radiation_source 'fine-focus sealed tube'
_diffrn_radiation_type MoK\a
_diffrn_radiation_wavelength 0.71073
_diffrn_reflns_av_R_equivalents 0.0396
_diffrn_reflns_av_sigmaI/netI 0.0686
_diffrn_reflns_limit_h_max 1
_diffrn_reflns_limit_h_min -14
_diffrn_reflns_limit_k_max 1
_diffrn_reflns_limit_k_min -31
_diffrn_reflns_limit_l_max 22
_diffrn_reflns_limit_l_min -22
_diffrn_reflns_number 6631
_diffrn_reflns_theta_max 25.02
_diffrn_reflns_theta_min 1.86
_diffrn_standards_interval_count 97
_diffrn_standards_number 3
_exptl_absorpt_coefficient_mu 0.470
_exptl_absorpt_correction_T_max 0.9730
_exptl_absorpt_correction_T_min 0.9279
_exptl_absorpt_correction_type empirical
_exptl_crystal_colour colorless
_exptl_crystal_density_diffrn 1.348
_exptl_crystal_description block
_exptl_crystal_F_000 2592
_exptl_crystal_size_max .25
_exptl_crystal_size_mid .46
_exptl_crystal_size_min .42
_refine_diff_density_max 0.891
_refine_diff_density_min -0.565
_refine_diff_density_rms 0.193
_refine_ls_extinction_coef 0.0030(3)
_refine_ls_extinction_expression Fc^*^=kFc[1+0.001xFc^2^\l^3^/sin(2\q)]^-1/4^
_refine_ls_extinction_method SHELXL
_refine_ls_goodness_of_fit_all 1.085
_refine_ls_goodness_of_fit_obs 1.155
_refine_ls_matrix_type full
_refine_ls_number_parameters 359
_refine_ls_number_reflns 4834
_refine_ls_number_restraints 0
_refine_ls_restrained_S_all 1.122
_refine_ls_restrained_S_obs 1.155
_refine_ls_R_factor_all 0.1179
_refine_ls_R_factor_obs 0.0660
_refine_ls_shift/esd_max 0.000
_refine_ls_shift/esd_mean 0.000
_refine_ls_structure_factor_coef Fsqd
_refine_ls_weighting_details 'w=1/[\s^2^(Fo^2^)+(0.1006P)^2^+0.0000P] where P=(Fo^2^+2Fc^2^)/3'
_refine_ls_weighting_scheme calc
_refine_ls_wR_factor_all 0.1958
_refine_ls_wR_factor_obs 0.1579
_reflns_number_observed 3449
_reflns_number_total 5463
_reflns_observed_criterion >2sigma(I)
_cod_data_source_file ic990885j_6.cif
_cod_data_source_block jhn150a
_cod_depositor_comments
;
The following automatic conversions were performed:

'_refine_ls_weighting_scheme' value 'calc
w=1/[\s^2^(Fo^2^)+(0.1006P)^2^+0.0000P] where P=(Fo^2^+2Fc^2^)/3' was
changed to 'calc'. New tag '_refine_ls_weighting_details' was
created. The value of the new tag was set to
'w=1/[\s^2^(Fo^2^)+(0.1006P)^2^+0.0000P] where P=(Fo^2^+2Fc^2^)/3'.

Automatic conversion script
Id: cif_fix_values 3143 2015-03-26 13:38:13Z robertas 
;
_cod_original_cell_volume 6183.8(7)
_cod_database_code 4321166

loop_
_symmetry_equiv_pos_as_xyz
'x, y, z'
'-x, y, -z+1/2'
'x+1/2, y+1/2, z'
'-x+1/2, y+1/2, -z+1/2'
'-x, -y, -z'
'x, -y, z-1/2'
'-x+1/2, -y+1/2, -z'
'x+1/2, -y+1/2, z-1/2'

loop_
_atom_site_aniso_label
_atom_site_aniso_U_11
_atom_site_aniso_U_22
_atom_site_aniso_U_33
_atom_site_aniso_U_23
_atom_site_aniso_U_13
_atom_site_aniso_U_12
Pd1 0.0371(4) 0.0502(4) 0.0391(4) 0.000 0.0053(2) 0.000
P1 0.0421(8) 0.0582(10) 0.0453(8) -0.0006(8) 0.0075(7) -0.0001(8)
P2 0.0399(8) 0.0551(9) 0.0438(8) 0.0017(8) 0.0046(6) -0.0006(8)
C1 0.053(4) 0.067(4) 0.045(3) -0.003(3) 0.010(3) -0.007(3)
C2 0.042(3) 0.063(4) 0.045(3) 0.002(3) 0.002(3) -0.003(3)
C3 0.051(4) 0.064(4) 0.051(3) 0.010(3) 0.012(3) 0.003(3)
C4 0.045(3) 0.060(4) 0.053(3) -0.002(3) 0.009(3) -0.010(3)
C5 0.053(4) 0.078(5) 0.048(4) 0.008(3) 0.013(3) -0.003(4)
C6 0.053(4) 0.078(5) 0.048(3) 0.003(3) 0.012(3) 0.004(3)
C7 0.069(5) 0.094(6) 0.074(5) 0.010(4) 0.026(4) -0.007(4)
C8 0.084(5) 0.104(6) 0.058(4) -0.027(4) 0.026(4) -0.015(5)
C9 0.059(4) 0.091(5) 0.048(4) -0.001(4) 0.013(3) 0.012(4)
C10 0.095(7) 0.096(7) 0.089(6) -0.019(5) 0.005(5) 0.028(5)
C11 0.131(10) 0.154(11) 0.101(8) -0.028(7) 0.001(8) 0.077(9)
C12 0.089(8) 0.253(19) 0.089(7) 0.028(10) 0.019(6) 0.093(11)
C13 0.053(6) 0.247(16) 0.115(8) 0.060(10) 0.015(5) 0.028(8)
C14 0.046(4) 0.140(8) 0.090(6) 0.024(5) 0.011(4) 0.001(5)
C15 0.043(3) 0.062(4) 0.058(4) 0.009(3) 0.005(3) 0.002(3)
C16 0.087(6) 0.106(6) 0.064(5) -0.004(4) 0.000(4) 0.042(5)
C17 0.125(8) 0.125(8) 0.085(6) -0.003(6) 0.003(6) 0.070(7)
C18 0.076(6) 0.108(7) 0.112(7) 0.032(6) 0.026(5) 0.046(5)
C19 0.059(5) 0.095(7) 0.123(8) 0.022(6) -0.016(5) 0.004(5)
C20 0.073(5) 0.086(6) 0.086(5) 0.001(4) -0.020(4) 0.006(5)
C21 0.048(4) 0.060(4) 0.062(4) -0.010(3) 0.016(3) 0.000(3)
C22 0.079(5) 0.061(5) 0.107(6) -0.002(4) -0.033(5) -0.003(4)
C23 0.084(6) 0.085(6) 0.119(7) -0.036(6) -0.019(5) -0.011(5)
C24 0.099(7) 0.063(5) 0.115(7) -0.019(5) 0.029(6) -0.023(5)
C25 0.166(10) 0.070(6) 0.117(8) 0.010(5) -0.016(8) -0.027(7)
C26 0.123(7) 0.071(5) 0.082(6) 0.008(4) -0.026(5) -0.017(5)
B1 0.175(15) 0.079(8) 0.090(9) 0.001(7) 0.010(9) -0.030(9)
F1 0.380(15) 0.170(7) 0.092(4) 0.013(5) 0.024(6) -0.073(8)
F2 0.152(8) 0.295(14) 0.321(14) 0.065(11) -0.015(9) 0.016(9)
F3 0.505(20) 0.136(6) 0.091(5) -0.008(4) -0.013(7) -0.032(8)
F4 0.202(8) 0.120(6) 0.268(10) -0.017(6) -0.101(7) 0.026(5)
C29 0.135(12) 0.271(22) 0.234(19) 0.036(18) -0.044(13) 0.027(14)
C30 0.139(12) 0.158(14) 0.216(18) -0.091(13) 0.044(12) -0.058(11)
C31 0.200(17) 0.058(7) 0.655(45) -0.106(15) 0.132(23) -0.051(9)
O1 0.348(24) 0.481(28) 0.206(14) 0.006(17) -0.025(15) -0.046(21)
C32 0.247(18) 0.162(12) 0.121(10) 0.039(9) 0.010(11) 0.036(12)
C33 0.154(14) 0.099(11) 0.085(9) 0.000 0.027(9) 0.000
O2 0.159(10) 0.113(8) 0.125(8) 0.000 -0.016(7) 0.000

loop_
_atom_site_label
_atom_site_type_symbol
_atom_site_fract_x
_atom_site_fract_y
_atom_site_fract_z
_atom_site_U_iso_or_equiv
_atom_site_thermal_displace_type
_atom_site_occupancy
_atom_site_calc_flag
_atom_site_refinement_flags
_atom_site_disorder_group
Pd1 Pd 0.0000 0.38468(2) 0.2500 0.0420(3) Uani 1 d S .
P1 P 0.11189(12) 0.38180(6) 0.15726(8) 0.0483(4) Uani 1 d . .
P2 P -0.14026(12) 0.38333(6) 0.15722(7) 0.0462(4) Uani 1 d . .
C1 C 0.0285(5) 0.3575(3) 0.0788(3) 0.055(2) Uani 1 d . .
H1A H 0.0071(5) 0.3221(3) 0.0805(3) 0.065 Uiso 1 calc R .
C2 C -0.0673(5) 0.3955(2) 0.0792(3) 0.0498(15) Uani 1 d . .
H2A H -0.1180(5) 0.3932(2) 0.0366(3) 0.060 Uiso 1 calc R .
C3 C -0.0124(5) 0.4483(2) 0.0868(3) 0.055(2) Uani 1 d . .
H3A H -0.0406(5) 0.4668(2) 0.1248(3) 0.066 Uiso 1 calc R .
H3B H -0.0274(5) 0.4675(2) 0.0442(3) 0.066 Uiso 1 calc R .
C4 C 0.1149(5) 0.4383(2) 0.1021(3) 0.0523(15) Uani 1 d . .
H4A H 0.1598(5) 0.4664(2) 0.1216(3) 0.063 Uiso 1 calc R .
C5 C 0.1505(5) 0.4154(3) 0.0358(3) 0.059(2) Uani 1 d . .
C6 C 0.1028(6) 0.3714(3) 0.0226(3) 0.059(2) Uani 1 d . .
C7 C 0.2263(6) 0.4451(3) -0.0071(4) 0.078(2) Uani 1 d . .
H7A H 0.2474(6) 0.4758(3) 0.0166(4) 0.117 Uiso 1 calc R .
H7B H 0.1879(6) 0.4526(3) -0.0517(4) 0.117 Uiso 1 calc R .
H7C H 0.2916(6) 0.4257(3) -0.0133(4) 0.117 Uiso 1 calc R .
C8 C 0.1082(7) 0.3368(3) -0.0387(3) 0.081(2) Uani 1 d . .
H8A H 0.0638(7) 0.3075(3) -0.0324(3) 0.121 Uiso 1 calc R .
H8B H 0.1839(7) 0.3269(3) -0.0421(3) 0.121 Uiso 1 calc R .
H8C H 0.0804(7) 0.3538(3) -0.0806(3) 0.121 Uiso 1 calc R .
C9 C 0.2462(6) 0.3521(3) 0.1615(3) 0.065(2) Uani 1 d . .
C10 C 0.2516(8) 0.3005(4) 0.1592(4) 0.094(3) Uani 1 d . .
H10A H 0.1870(8) 0.2814(4) 0.1569(4) 0.112 Uiso 1 calc R .
C11 C 0.3562(11) 0.2772(5) 0.1603(5) 0.129(4) Uani 1 d . .
H11A H 0.3615(11) 0.2425(5) 0.1569(5) 0.155 Uiso 1 calc R .
C12 C 0.4490(11) 0.3059(7) 0.1664(6) 0.143(6) Uani 1 d . .
H12A H 0.5180(11) 0.2902(7) 0.1702(6) 0.171 Uiso 1 calc R .
C13 C 0.4452(8) 0.3567(7) 0.1673(6) 0.138(5) Uani 1 d . .
H13A H 0.5104(8) 0.3754(7) 0.1689(6) 0.165 Uiso 1 calc R .
C14 C 0.3443(6) 0.3802(4) 0.1658(4) 0.092(3) Uani 1 d . .
H14A H 0.3409(6) 0.4150(4) 0.1677(4) 0.110 Uiso 1 calc R .
C15 C -0.2520(5) 0.4294(2) 0.1547(3) 0.054(2) Uani 1 d . .
C16 C -0.2622(7) 0.4607(3) 0.2091(4) 0.086(2) Uani 1 d . .
H16A H -0.2112(7) 0.4587(3) 0.2482(4) 0.103 Uiso 1 calc R .
C17 C -0.3469(8) 0.4954(4) 0.2075(5) 0.112(3) Uani 1 d . .
H17A H -0.3524(8) 0.5167(4) 0.2452(5) 0.135 Uiso 1 calc R .
C18 C -0.4210(7) 0.4984(4) 0.1518(5) 0.097(3) Uani 1 d . .
H18A H -0.4807(7) 0.5204(4) 0.1520(5) 0.117 Uiso 1 calc R .
C19 C -0.4098(7) 0.4696(3) 0.0953(6) 0.094(3) Uani 1 d . .
H19A H -0.4590(7) 0.4734(3) 0.0556(6) 0.113 Uiso 1 calc R .
C20 C -0.3256(6) 0.4347(3) 0.0962(4) 0.083(2) Uani 1 d . .
H20A H -0.3184(6) 0.4147(3) 0.0574(4) 0.100 Uiso 1 calc R .
C21 C -0.2001(5) 0.3215(2) 0.1420(3) 0.056(2) Uani 1 d . .
C22 C -0.2717(6) 0.3108(3) 0.0853(4) 0.085(2) Uani 1 d . .
H22A H -0.2932(6) 0.3363(3) 0.0539(4) 0.102 Uiso 1 calc R .
C23 C -0.3135(7) 0.2629(4) 0.0733(5) 0.098(3) Uani 1 d . .
H23A H -0.3641(7) 0.2567(4) 0.0349(5) 0.117 Uiso 1 calc R .
C24 C -0.2810(8) 0.2247(3) 0.1175(5) 0.091(3) Uani 1 d . .
H24A H -0.3091(8) 0.1925(3) 0.1097(5) 0.109 Uiso 1 calc R .
C25 C -0.2088(10) 0.2342(3) 0.1713(5) 0.119(4) Uani 1 d . .
H25A H -0.1845(10) 0.2082(3) 0.2010(5) 0.143 Uiso 1 calc R .
C26 C -0.1681(8) 0.2827(3) 0.1847(4) 0.094(3) Uani 1 d . .
H26A H -0.1182(8) 0.2885(3) 0.2236(4) 0.113 Uiso 1 calc R .
B1 B -0.2606(16) 0.4213(5) -0.1135(7) 0.115(4) Uani 1 d . .
F1 F -0.2784(10) 0.3926(3) -0.0634(4) 0.214(5) Uani 1 d . .
F2 F -0.1548(9) 0.4314(5) -0.0924(7) 0.258(5) Uani 1 d . .
F3 F -0.2785(12) 0.3964(3) -0.1711(4) 0.247(6) Uani 1 d . .
F4 F -0.3060(7) 0.4648(3) -0.1193(5) 0.205(4) Uani 1 d . .
C29 C 0.0434(13) 0.1564(8) 0.0361(9) 0.217(8) Uani 1 d . .
H29A H 0.0488(13) 0.1212(8) 0.0461(9) 0.325 Uiso 1 calc R .
H29B H 0.0999(13) 0.1657(8) 0.0067(9) 0.325 Uiso 1 calc R .
H29C H -0.0285(13) 0.1637(8) 0.0127(9) 0.325 Uiso 1 calc R .
C30 C 0.0576(13) 0.1835(7) 0.0979(12) 0.169(7) Uani 1 d . .
C31 C 0.0553(14) 0.2244(5) 0.1012(13) 0.299(15) Uani 1 d . .
H31A H 0.0672(14) 0.2345(5) 0.1490(13) 0.448 Uiso 1 calc R .
H31B H -0.0159(14) 0.2362(5) 0.0816(13) 0.448 Uiso 1 calc R .
H31C H 0.1126(14) 0.2383(5) 0.0756(13) 0.448 Uiso 1 calc R .
O1 O 0.0745(17) 0.1489(10) 0.1611(8) 0.348(11) Uani 1 d . .
C32 C -0.0731(12) 0.5780(6) 0.1999(6) 0.177(6) Uani 1 d . .
H32A H -0.1173(12) 0.5558(6) 0.1695(6) 0.266 Uiso 1 calc R .
H32B H -0.0285(12) 0.5988(6) 0.1728(6) 0.266 Uiso 1 calc R .
H32C H -0.1209(12) 0.5988(6) 0.2247(6) 0.266 Uiso 1 calc R .
C33 C 0.0000 0.5484(6) 0.2500 0.112(5) Uani 1 d S .
O2 O 0.0000 0.5035(4) 0.2500 0.134(4) Uani 1 d S .

loop_
_atom_type_symbol
_atom_type_description
_atom_type_scat_dispersion_real
_atom_type_scat_dispersion_imag
_atom_type_scat_source
C C 0.0033 0.0016 'International Tables Vol C Tables 4.2.6.8 and 6.1.1.4'
H H 0.0000 0.0000 'International Tables Vol C Tables 4.2.6.8 and 6.1.1.4'
B B 0.0013 0.0007 'International Tables Vol C Tables 4.2.6.8 and 6.1.1.4'
F F 0.0171 0.0103 'International Tables Vol C Tables 4.2.6.8 and 6.1.1.4'
P P 0.1023 0.0942 'International Tables Vol C Tables 4.2.6.8 and 6.1.1.4'
Pd Pd -0.9988 1.0072 'International Tables Vol C Tables 4.2.6.8 and 6.1.1.4'
O O 0.0106 0.0060 'International Tables Vol C Tables 4.2.6.8 and 6.1.1.4'

loop_
_geom_angle_atom_site_label_1
_geom_angle_atom_site_label_2
_geom_angle_atom_site_label_3
_geom_angle
_geom_angle_site_symmetry_1
_geom_angle_site_symmetry_3
_geom_angle_publ_flag
P1 Pd1 P1 176.24(9) . 2 ?
P1 Pd1 P2 81.04(5) . . ?
P1 Pd1 P2 98.90(5) 2 . ?
P1 Pd1 P2 98.90(5) . 2 ?
P1 Pd1 P2 81.04(5) 2 2 ?
P2 Pd1 P2 178.24(9) . 2 ?
C9 P1 C4 108.6(3) . . ?
C9 P1 C1 107.6(3) . . ?
C4 P1 C1 81.5(3) . . ?
C9 P1 Pd1 124.2(2) . . ?
C4 P1 Pd1 117.2(2) . . ?
C1 P1 Pd1 109.1(2) . . ?
C21 P2 C15 109.0(3) . . ?
C21 P2 C2 104.0(3) . . ?
C15 P2 C2 105.6(3) . . ?
C21 P2 Pd1 112.7(2) . . ?
C15 P2 Pd1 119.4(2) . . ?
C2 P2 Pd1 104.7(2) . . ?
C6 C1 C2 109.9(5) . . ?
C6 C1 P1 100.7(4) . . ?
C2 C1 P1 96.7(4) . . ?
C1 C2 C3 106.3(5) . . ?
C1 C2 P2 107.8(4) . . ?
C3 C2 P2 108.4(4) . . ?
C2 C3 C4 105.4(5) . . ?
C5 C4 C3 105.2(5) . . ?
C5 C4 P1 100.4(4) . . ?
C3 C4 P1 100.2(4) . . ?
C6 C5 C7 129.4(7) . . ?
C6 C5 C4 111.6(6) . . ?
C7 C5 C4 119.0(6) . . ?
C5 C6 C8 130.2(6) . . ?
C5 C6 C1 110.7(6) . . ?
C8 C6 C1 119.0(6) . . ?
C10 C9 C14 119.6(8) . . ?
C10 C9 P1 118.9(6) . . ?
C14 C9 P1 121.4(6) . . ?
C9 C10 C11 119.1(10) . . ?
C12 C11 C10 119.1(12) . . ?
C11 C12 C13 122.5(11) . . ?
C12 C13 C14 119.2(12) . . ?
C13 C14 C9 120.3(10) . . ?
C16 C15 C20 118.2(7) . . ?
C16 C15 P2 121.0(5) . . ?
C20 C15 P2 120.8(6) . . ?
C15 C16 C17 121.1(8) . . ?
C18 C17 C16 119.9(9) . . ?
C17 C18 C19 120.4(8) . . ?
C18 C19 C20 120.1(8) . . ?
C15 C20 C19 120.1(8) . . ?
C26 C21 C22 116.9(7) . . ?
C26 C21 P2 120.6(6) . . ?
C22 C21 P2 122.4(6) . . ?
C21 C22 C23 121.5(8) . . ?
C24 C23 C22 120.4(8) . . ?
C25 C24 C23 118.7(8) . . ?
C24 C25 C26 121.3(9) . . ?
C21 C26 C25 121.2(8) . . ?
F1 B1 F4 120.6(16) . . ?
F1 B1 F3 108.7(11) . . ?
F4 B1 F3 110.6(14) . . ?
F1 B1 F2 96.6(14) . . ?
F4 B1 F2 103.5(11) . . ?
F3 B1 F2 116.4(17) . . ?
C31 C30 C29 124.4(28) . . ?
C31 C30 O1 124.1(22) . . ?
C29 C30 O1 111.6(17) . . ?
O2 C33 C32 122.4(8) . 2 ?
O2 C33 C32 122.4(8) . . ?
C32 C33 C32 115.2(17) 2 . ?

loop_
_geom_bond_atom_site_label_1
_geom_bond_atom_site_label_2
_geom_bond_distance
_geom_bond_site_symmetry_2
_geom_bond_publ_flag
Pd1 P1 2.3414(14) . ?
Pd1 P1 2.3414(14) 2 ?
Pd1 P2 2.3472(14) . ?
Pd1 P2 2.3473(14) 2 ?
P1 C9 1.801(7) . ?
P1 C4 1.846(6) . ?
P1 C1 1.855(6) . ?
P2 C21 1.812(7) . ?
P2 C15 1.822(6) . ?
P2 C2 1.841(6) . ?
C1 C6 1.516(8) . ?
C1 C2 1.539(9) . ?
C2 C3 1.557(8) . ?
C3 C4 1.562(8) . ?
C4 C5 1.515(8) . ?
C5 C6 1.322(9) . ?
C5 C7 1.513(9) . ?
C6 C8 1.505(9) . ?
C9 C10 1.376(11) . ?
C9 C14 1.398(10) . ?
C10 C11 1.407(13) . ?
C11 C12 1.35(2) . ?
C12 C13 1.35(2) . ?
C13 C14 1.368(13) . ?
C15 C16 1.355(9) . ?
C15 C20 1.377(9) . ?
C16 C17 1.378(10) . ?
C17 C18 1.335(12) . ?
C18 C19 1.351(12) . ?
C19 C20 1.377(11) . ?
C21 C26 1.357(9) . ?
C21 C22 1.360(9) . ?
C22 C23 1.387(11) . ?
C23 C24 1.361(12) . ?
C24 C25 1.316(12) . ?
C25 C26 1.399(11) . ?
B1 F1 1.265(13) . ?
B1 F4 1.28(2) . ?
B1 F3 1.293(14) . ?
B1 F2 1.33(2) . ?
C29 C30 1.39(2) . ?
C30 C31 1.09(2) . ?
C30 O1 1.53(2) . ?
C32 C33 1.477(13) . ?
C33 O2 1.20(2) . ?
C33 C32 1.477(13) 2 ?
